data_7201810
loop_
_publ_author_name
'Schollmeyer, Dieter'
'Shishkin, Oleg V.'
'R\"uhl, Thomas'
'Vysotsky, Myroslav O.'

_publ_section_title
;
 OH--\p and halogen--\p interactions as driving forces in the crystal
 organisations of tri-bromo and tri-iodo trityl alcohols
;
_journal_issue 6
_journal_name_full CrystEngComm
_journal_page_first 715
_journal_paper_doi 10.1039/b716442d
_journal_volume 10
_journal_year 2008
_chemical_formula_moiety 'C19 H13 I3 O, 0.5(C6 H6)'
_chemical_formula_sum 'C22 H16 I3 O'
_chemical_formula_weight 677.05
_chemical_name_systematic
;
?
;
_space_group_IT_number 2
_symmetry_cell_setting triclinic
_symmetry_space_group_name_Hall '-P 1'
_symmetry_space_group_name_H-M 'P -1'
_atom_sites_solution_hydrogens geom
_atom_sites_solution_primary direct
_atom_sites_solution_secondary difmap
_audit_creation_method SHELXL-97
_cell_angle_alpha 105.7630(10)
_cell_angle_beta 100.9760(10)
_cell_angle_gamma 96.7710(10)
_cell_formula_units_Z 2
_cell_length_a 6.4517(2)
_cell_length_b 12.7694(3)
_cell_length_c 13.9219(3)
_cell_measurement_reflns_used 7405
_cell_measurement_temperature 193(2)
_cell_measurement_theta_max 28
_cell_measurement_theta_min 2.6
_cell_volume 1066.01(5)
_computing_cell_refinement 'APEX2 V2.0 (Bruker, 2006)'
_computing_data_collection 'APEX2 V2.0 (Bruker, 2006)'
_computing_data_reduction 'APEX2 V2.0 (Bruker, 2006)'
_computing_structure_refinement 'SHELXL-97 (Sheldrick, 1997)'
_computing_structure_solution 'SIR-97 (Altomare, 1997)'
_diffrn_ambient_temperature 193(2)
_diffrn_measured_fraction_theta_full 0.988
_diffrn_measured_fraction_theta_max 0.988
_diffrn_measurement_device '\k-geometry diffractometer'
_diffrn_measurement_device_type 'SMART CCD'
_diffrn_measurement_method 'CCD scan'
_diffrn_radiation_monochromator graphite
_diffrn_radiation_type MoK\a
_diffrn_radiation_wavelength 0.71073
_diffrn_reflns_av_R_equivalents 0.0230
_diffrn_reflns_av_sigmaI/netI 0.0271
_diffrn_reflns_limit_h_max 8
_diffrn_reflns_limit_h_min -8
_diffrn_reflns_limit_k_max 13
_diffrn_reflns_limit_k_min -16
_diffrn_reflns_limit_l_max 18
_diffrn_reflns_limit_l_min -18
_diffrn_reflns_number 13295
_diffrn_reflns_theta_full 28.00
_diffrn_reflns_theta_max 28.00
_diffrn_reflns_theta_min 1.56
_diffrn_source 'sealed Tube'
_exptl_absorpt_coefficient_mu 4.406
_exptl_absorpt_correction_T_max 0.5213
_exptl_absorpt_correction_T_min 0.2925
_exptl_absorpt_correction_type multi-scan
_exptl_absorpt_process_details Blessing
_exptl_crystal_colour colourless
_exptl_crystal_density_diffrn 2.109
_exptl_crystal_density_method 'not measured'
_exptl_crystal_description block
_exptl_crystal_F_000 630
_exptl_crystal_size_max 0.37
_exptl_crystal_size_mid 0.35
_exptl_crystal_size_min 0.17
_refine_diff_density_max 0.883
_refine_diff_density_min -1.299
_refine_diff_density_rms 0.138
_refine_ls_extinction_method none
_refine_ls_goodness_of_fit_ref 1.032
_refine_ls_hydrogen_treatment constr
_refine_ls_matrix_type full
_refine_ls_number_parameters 235
_refine_ls_number_reflns 5101
_refine_ls_number_restraints 0
_refine_ls_restrained_S_all 1.032
_refine_ls_R_factor_all 0.0338
_refine_ls_R_factor_gt 0.0278
_refine_ls_shift/su_max 0.001
_refine_ls_shift/su_mean 0.000
_refine_ls_structure_factor_coef Fsqd
_refine_ls_weighting_details 'calc w=1/[\s^2^(Fo^2^)+(0.0360P)^2^+1.1365P] where P=(Fo^2^+2Fc^2^)/3'
_refine_ls_weighting_scheme calc
_refine_ls_wR_factor_obs 0.0691
_refine_ls_wR_factor_ref 0.0726
_reflns_number_gt 4399
_reflns_number_total 5101
_reflns_threshold_expression >2sigma(I)
_cod_data_source_file b716442d.txt
_cod_data_source_block 2D
_cod_database_code 7201810

loop_
_symmetry_equiv_pos_as_xyz
'x, y, z'
'-x, -y, -z'

loop_
_atom_site_label
_atom_site_type_symbol
_atom_site_fract_x
_atom_site_fract_y
_atom_site_fract_z
_atom_site_U_iso_or_equiv
_atom_site_adp_type
_atom_site_occupancy
_atom_site_symmetry_multiplicity
_atom_site_calc_flag
_atom_site_refinement_flags
_atom_site_disorder_assembly
_atom_site_disorder_group
I1 I 0.92643(4) 0.416515(19) 0.154215(17) 0.03649(7) Uani 1 1 d . . .
I2 I 0.43763(5) -0.40751(2) 0.14591(2) 0.04635(8) Uani 1 1 d . . .
I3 I -0.07650(5) 0.21543(2) 0.626551(16) 0.04422(8) Uani 1 1 d . . .
C1 C 0.1628(5) 0.0666(3) 0.1871(2) 0.0228(6) Uani 1 1 d . . .
O20 O -0.0278(4) 0.05533(19) 0.10793(15) 0.0287(5) Uani 1 1 d . . .
H20 H -0.0230 0.1302 0.1102 0.043 Uiso 1 1 d R . .
C2 C 0.3376(5) 0.1545(3) 0.1789(2) 0.0236(6) Uani 1 1 d . . .
C3 C 0.4102(5) 0.2570(3) 0.2531(2) 0.0296(7) Uani 1 1 d . . .
H3 H 0.3494 0.2745 0.3113 0.036 Uiso 1 1 calc R . .
C4 C 0.5699(6) 0.3341(3) 0.2438(2) 0.0317(7) Uani 1 1 d . . .
H4 H 0.6181 0.4036 0.2952 0.038 Uiso 1 1 calc R . .
C5 C 0.6584(5) 0.3089(3) 0.1590(2) 0.0282(6) Uani 1 1 d . . .
C6 C 0.5820(5) 0.2091(3) 0.0813(2) 0.0285(7) Uani 1 1 d . . .
H6 H 0.6388 0.1931 0.0218 0.034 Uiso 1 1 calc R . .
C7 C 0.4216(5) 0.1333(3) 0.0918(2) 0.0262(6) Uani 1 1 d . . .
H7 H 0.3680 0.0654 0.0386 0.031 Uiso 1 1 calc R . .
C8 C 0.2287(5) -0.0469(2) 0.1707(2) 0.0226(6) Uani 1 1 d . . .
C13 C 0.4424(5) -0.0566(3) 0.2036(2) 0.0263(6) Uani 1 1 d . . .
H13 H 0.5500 0.0082 0.2305 0.032 Uiso 1 1 calc R . .
C12 C 0.5002(5) -0.1590(3) 0.1976(2) 0.0288(6) Uani 1 1 d . . .
H12 H 0.6457 -0.1644 0.2207 0.035 Uiso 1 1 calc R . .
C11 C 0.3427(5) -0.2537(3) 0.1574(2) 0.0281(6) Uani 1 1 d . . .
C10 C 0.1309(5) -0.2468(3) 0.1233(2) 0.0284(6) Uani 1 1 d . . .
H10 H 0.0246 -0.3120 0.0953 0.034 Uiso 1 1 calc R . .
C9 C 0.0740(5) -0.1432(3) 0.1303(2) 0.0256(6) Uani 1 1 d . . .
H9 H -0.0719 -0.1383 0.1072 0.031 Uiso 1 1 calc R . .
C14 C 0.1027(5) 0.1010(2) 0.2921(2) 0.0233(6) Uani 1 1 d . . .
C19 C 0.2315(6) 0.0867(3) 0.3786(2) 0.0366(8) Uani 1 1 d . . .
H19 H 0.3554 0.0544 0.3724 0.044 Uiso 1 1 calc R . .
C18 C 0.1805(6) 0.1194(3) 0.4742(2) 0.0376(8) Uani 1 1 d . . .
H18 H 0.2684 0.1086 0.5325 0.045 Uiso 1 1 calc R . .
C17 C 0.0019(5) 0.1673(3) 0.4834(2) 0.0280(6) Uani 1 1 d . . .
C16 C -0.1255(5) 0.1849(3) 0.3988(2) 0.0301(7) Uani 1 1 d . . .
H16 H -0.2468 0.2194 0.4055 0.036 Uiso 1 1 calc R . .
C15 C -0.0725(5) 0.1512(3) 0.3038(2) 0.0249(6) Uani 1 1 d . . .
H15 H -0.1591 0.1632 0.2459 0.030 Uiso 1 1 calc R . .
C1L C 0.3013(9) 0.4442(4) 0.4921(4) 0.0651(14) Uani 1 1 d . . .
H1L H 0.1626 0.4050 0.4864 0.078 Uiso 1 1 calc R . .
C2L C 0.3227(9) 0.5276(4) 0.4489(4) 0.0683(15) Uani 1 1 d . . .
H2L H 0.1994 0.5472 0.4135 0.082 Uiso 1 1 calc R . .
C3L C 0.5231(11) 0.5828(4) 0.4570(3) 0.0682(16) Uani 1 1 d . . .
H3L H 0.5390 0.6407 0.4267 0.082 Uiso 1 1 calc R . .

loop_
_atom_site_aniso_label
_atom_site_aniso_U_11
_atom_site_aniso_U_22
_atom_site_aniso_U_33
_atom_site_aniso_U_23
_atom_site_aniso_U_13
_atom_site_aniso_U_12
I1 0.03789(14) 0.03170(12) 0.03739(12) 0.00973(9) 0.00675(9) 0.00150(9)
I2 0.05805(17) 0.03216(13) 0.05373(15) 0.01583(11) 0.01399(12) 0.01856(11)
I3 0.06222(18) 0.05378(16) 0.02393(11) 0.01249(10) 0.01985(10) 0.02068(13)
C1 0.0227(14) 0.0290(15) 0.0154(11) 0.0055(10) 0.0013(10) 0.0075(12)
O20 0.0279(12) 0.0341(12) 0.0207(9) 0.0051(8) -0.0010(8) 0.0107(9)
C2 0.0255(15) 0.0272(15) 0.0194(12) 0.0091(11) 0.0030(11) 0.0084(12)
C3 0.0331(17) 0.0308(16) 0.0234(14) 0.0028(12) 0.0087(12) 0.0089(13)
C4 0.0374(18) 0.0263(16) 0.0276(15) 0.0015(12) 0.0070(13) 0.0086(14)
C5 0.0295(16) 0.0273(15) 0.0285(14) 0.0113(12) 0.0036(12) 0.0058(13)
C6 0.0359(18) 0.0312(16) 0.0182(12) 0.0067(12) 0.0053(12) 0.0081(13)
C7 0.0288(16) 0.0291(15) 0.0183(12) 0.0036(11) 0.0037(11) 0.0064(12)
C8 0.0261(15) 0.0265(14) 0.0160(11) 0.0064(10) 0.0058(10) 0.0064(12)
C13 0.0230(15) 0.0305(16) 0.0232(13) 0.0058(12) 0.0040(11) 0.0044(12)
C12 0.0264(16) 0.0358(17) 0.0262(14) 0.0108(13) 0.0062(12) 0.0098(13)
C11 0.0392(18) 0.0275(15) 0.0245(13) 0.0108(12) 0.0155(12) 0.0132(13)
C10 0.0332(17) 0.0274(15) 0.0246(14) 0.0076(12) 0.0099(12) 0.0007(13)
C9 0.0228(15) 0.0321(16) 0.0222(13) 0.0071(11) 0.0074(11) 0.0055(12)
C14 0.0255(15) 0.0259(14) 0.0180(12) 0.0056(11) 0.0039(11) 0.0074(12)
C19 0.0399(19) 0.050(2) 0.0231(14) 0.0091(14) 0.0076(13) 0.0264(17)
C18 0.051(2) 0.047(2) 0.0206(14) 0.0135(14) 0.0059(13) 0.0251(17)
C17 0.0378(18) 0.0283(15) 0.0193(13) 0.0077(11) 0.0096(12) 0.0057(13)
C16 0.0263(16) 0.0382(18) 0.0256(14) 0.0064(13) 0.0079(12) 0.0101(14)
C15 0.0224(15) 0.0323(16) 0.0192(12) 0.0078(11) 0.0017(10) 0.0071(12)
C1L 0.070(3) 0.040(2) 0.068(3) -0.010(2) 0.021(3) -0.003(2)
C2L 0.080(4) 0.053(3) 0.048(2) -0.007(2) -0.013(2) 0.021(3)
C3L 0.122(5) 0.039(2) 0.043(2) 0.0112(19) 0.021(3) 0.015(3)

loop_
_atom_type_symbol
_atom_type_description
_atom_type_scat_dispersion_real
_atom_type_scat_dispersion_imag
_atom_type_scat_source
C C 0.0033 0.0016 'International Tables Vol C Tables 4.2.6.8 and 6.1.1.4'
H H 0.0000 0.0000 'International Tables Vol C Tables 4.2.6.8 and 6.1.1.4'
O O 0.0106 0.0060 'International Tables Vol C Tables 4.2.6.8 and 6.1.1.4'
I I -0.4742 1.8119 'International Tables Vol C Tables 4.2.6.8 and 6.1.1.4'

loop_
_geom_angle_atom_site_label_1
_geom_angle_atom_site_label_2
_geom_angle_atom_site_label_3
_geom_angle
_geom_angle_site_symmetry_1
_geom_angle_site_symmetry_3
_geom_angle_publ_flag
O20 C1 C8 107.7(2) . . ?
O20 C1 C2 108.3(2) . . ?
C8 C1 C2 112.6(2) . . ?
O20 C1 C14 108.0(2) . . ?
C8 C1 C14 108.7(2) . . ?
C2 C1 C14 111.5(2) . . ?
C3 C2 C7 118.1(3) . . ?
C3 C2 C1 122.7(3) . . ?
C7 C2 C1 119.1(3) . . ?
C4 C3 C2 121.2(3) . . ?
C5 C4 C3 119.6(3) . . ?
C4 C5 C6 120.5(3) . . ?
C4 C5 I1 119.4(2) . . ?
C6 C5 I1 119.9(2) . . ?
C7 C6 C5 119.1(3) . . ?
C6 C7 C2 121.4(3) . . ?
C9 C8 C13 118.3(3) . . ?
C9 C8 C1 120.5(3) . . ?
C13 C8 C1 120.9(3) . . ?
C12 C13 C8 121.2(3) . . ?
C13 C12 C11 119.3(3) . . ?
C10 C11 C12 120.8(3) . . ?
C10 C11 I2 121.0(2) . . ?
C12 C11 I2 118.2(2) . . ?
C11 C10 C9 119.5(3) . . ?
C8 C9 C10 120.9(3) . . ?
C15 C14 C19 118.4(3) . . ?
C15 C14 C1 121.0(2) . . ?
C19 C14 C1 120.5(3) . . ?
C14 C19 C18 120.9(3) . . ?
C17 C18 C19 119.5(3) . . ?
C18 C17 C16 120.5(3) . . ?
C18 C17 I3 119.7(2) . . ?
C16 C17 I3 119.8(2) . . ?
C17 C16 C15 119.0(3) . . ?
C14 C15 C16 121.5(3) . . ?
C3L C1L C2L 120.1(5) 2_666 . ?
C1L C2L C3L 119.4(5) . . ?
C1L C3L C2L 120.5(5) 2_666 . ?

loop_
_geom_bond_atom_site_label_1
_geom_bond_atom_site_label_2
_geom_bond_distance
_geom_bond_site_symmetry_2
_geom_bond_publ_flag
I1 C5 2.101(3) . ?
I2 C11 2.100(3) . ?
I3 C17 2.096(3) . ?
C1 O20 1.450(3) . ?
C1 C8 1.528(4) . ?
C1 C2 1.538(4) . ?
C1 C14 1.546(4) . ?
C2 C3 1.391(4) . ?
C2 C7 1.393(4) . ?
C3 C4 1.389(5) . ?
C4 C5 1.383(4) . ?
C5 C6 1.392(4) . ?
C6 C7 1.390(5) . ?
C8 C9 1.396(4) . ?
C8 C13 1.399(4) . ?
C13 C12 1.388(5) . ?
C12 C11 1.390(5) . ?
C11 C10 1.380(5) . ?
C10 C9 1.397(5) . ?
C14 C15 1.378(4) . ?
C14 C19 1.395(4) . ?
C19 C18 1.397(4) . ?
C18 C17 1.378(5) . ?
C17 C16 1.391(4) . ?
C16 C15 1.396(4) . ?
C1L C3L 1.350(8) 2_666 ?
C1L C2L 1.365(8) . ?
C2L C3L 1.366(8) . ?
C3L C1L 1.350(8) 2_666 ?

loop_
_geom_torsion_atom_site_label_1
_geom_torsion_atom_site_label_2
_geom_torsion_atom_site_label_3
_geom_torsion_atom_site_label_4
_geom_torsion
_geom_torsion_site_symmetry_1
_geom_torsion_site_symmetry_2
_geom_torsion_site_symmetry_3
_geom_torsion_site_symmetry_4
_geom_torsion_publ_flag
O20 C1 C2 C3 111.5(3) . . . . ?
C8 C1 C2 C3 -129.6(3) . . . . ?
C14 C1 C2 C3 -7.1(4) . . . . ?
O20 C1 C2 C7 -65.8(3) . . . . ?
C8 C1 C2 C7 53.1(3) . . . . ?
C14 C1 C2 C7 175.5(3) . . . . ?
C7 C2 C3 C4 -3.3(5) . . . . ?
C1 C2 C3 C4 179.4(3) . . . . ?
C2 C3 C4 C5 0.2(5) . . . . ?
C3 C4 C5 C6 2.8(5) . . . . ?
C3 C4 C5 I1 -172.1(2) . . . . ?
C4 C5 C6 C7 -2.5(5) . . . . ?
I1 C5 C6 C7 172.3(2) . . . . ?
C5 C6 C7 C2 -0.7(5) . . . . ?
C3 C2 C7 C6 3.6(5) . . . . ?
C1 C2 C7 C6 -179.0(3) . . . . ?
O20 C1 C8 C9 -32.0(3) . . . . ?
C2 C1 C8 C9 -151.2(3) . . . . ?
C14 C1 C8 C9 84.7(3) . . . . ?
O20 C1 C8 C13 153.4(3) . . . . ?
C2 C1 C8 C13 34.2(3) . . . . ?
C14 C1 C8 C13 -89.9(3) . . . . ?
C9 C8 C13 C12 -0.8(4) . . . . ?
C1 C8 C13 C12 173.9(3) . . . . ?
C8 C13 C12 C11 0.5(4) . . . . ?
C13 C12 C11 C10 0.2(4) . . . . ?
C13 C12 C11 I2 178.4(2) . . . . ?
C12 C11 C10 C9 -0.6(4) . . . . ?
I2 C11 C10 C9 -178.7(2) . . . . ?
C13 C8 C9 C10 0.3(4) . . . . ?
C1 C8 C9 C10 -174.4(2) . . . . ?
C11 C10 C9 C8 0.4(4) . . . . ?
O20 C1 C14 C15 -22.2(4) . . . . ?
C8 C1 C14 C15 -138.7(3) . . . . ?
C2 C1 C14 C15 96.7(3) . . . . ?
O20 C1 C14 C19 161.1(3) . . . . ?
C8 C1 C14 C19 44.6(4) . . . . ?
C2 C1 C14 C19 -80.1(4) . . . . ?
C15 C14 C19 C18 2.0(5) . . . . ?
C1 C14 C19 C18 178.9(3) . . . . ?
C14 C19 C18 C17 -0.7(6) . . . . ?
C19 C18 C17 C16 -1.0(6) . . . . ?
C19 C18 C17 I3 179.6(3) . . . . ?
C18 C17 C16 C15 1.3(5) . . . . ?
I3 C17 C16 C15 -179.3(2) . . . . ?
C19 C14 C15 C16 -1.7(5) . . . . ?
C1 C14 C15 C16 -178.5(3) . . . . ?
C17 C16 C15 C14 0.0(5) . . . . ?
C3L C1L C2L C3L 0.4(8) 2_666 . . . ?
C1L C2L C3L C1L -0.5(8) . . . 2_666 ?
